data_7026112
loop_
_publ_author_name
'Sanhes, Delphine'
'Raluy, Eva'
'R\'etory, St\'ephane'
'Saffon, Nathalie'
'Teuma, Emmanuelle'
'G\'omez, Montserrat'

_publ_section_title
;
 Unexpected activation of carbon-bromide bond promoted by palladium
 nanoparticles in Suzuki C-C couplings.
;
_journal_issue 40
_journal_name_full 'Dalton transactions (Cambridge, England : 2003)'
_journal_page_first 9719
_journal_page_last 9726
_journal_paper_doi 10.1039/c0dt00201a
_journal_volume 39
_journal_year 2010
_chemical_formula_sum 'C26 H38 N2 O7 Pd'
_chemical_formula_weight 596.98
_chemical_name_systematic
;
?
;
_space_group_IT_number 14
_symmetry_space_group_name_Hall '-P 2ybc'
_symmetry_space_group_name_H-M 'P 1 21/c 1'
_atom_sites_solution_hydrogens geom
_atom_sites_solution_primary direct
_atom_sites_solution_secondary difmap
_audit_creation_method SHELXL-97
_cell_angle_alpha 90.00
_cell_angle_beta 101.045(2)
_cell_angle_gamma 90.00
_cell_formula_units_Z 4
_cell_length_a 11.2894(4)
_cell_length_b 11.9637(5)
_cell_length_c 20.1191(8)
_cell_measurement_temperature 173(2)
_cell_volume 2667.01(18)
_computing_structure_refinement 'SHELXL-97 (Sheldrick, 1997)'
_computing_structure_solution 'SHELXS-97 (Sheldrick, 1990)'
_diffrn_ambient_temperature 173(2)
_diffrn_measured_fraction_theta_full 0.982
_diffrn_measured_fraction_theta_max 0.982
_diffrn_radiation_monochromator graphite
_diffrn_radiation_source 'fine-focus sealed tube'
_diffrn_radiation_type MoK\a
_diffrn_radiation_wavelength 0.71073
_diffrn_reflns_av_R_equivalents 0.0631
_diffrn_reflns_av_sigmaI/netI 0.1040
_diffrn_reflns_limit_h_max 13
_diffrn_reflns_limit_h_min -11
_diffrn_reflns_limit_k_max 13
_diffrn_reflns_limit_k_min -13
_diffrn_reflns_limit_l_max 23
_diffrn_reflns_limit_l_min -18
_diffrn_reflns_number 12249
_diffrn_reflns_theta_full 24.71
_diffrn_reflns_theta_max 24.71
_diffrn_reflns_theta_min 5.12
_exptl_absorpt_coefficient_mu 0.742
_exptl_absorpt_correction_T_max 0.9638
_exptl_absorpt_correction_T_min 0.9295
_exptl_crystal_density_diffrn 1.487
_exptl_crystal_density_method 'not measured'
_exptl_crystal_F_000 1240
_exptl_crystal_size_max 0.10
_exptl_crystal_size_mid 0.05
_exptl_crystal_size_min 0.05
_refine_diff_density_max 0.461
_refine_diff_density_min -0.411
_refine_diff_density_rms 0.083
_refine_ls_extinction_method none
_refine_ls_goodness_of_fit_ref 0.827
_refine_ls_hydrogen_treatment mixed
_refine_ls_matrix_type full
_refine_ls_number_parameters 347
_refine_ls_number_reflns 4468
_refine_ls_number_restraints 18
_refine_ls_restrained_S_all 0.826
_refine_ls_R_factor_all 0.0715
_refine_ls_R_factor_gt 0.0371
_refine_ls_shift/su_max 0.002
_refine_ls_shift/su_mean 0.000
_refine_ls_structure_factor_coef Fsqd
_refine_ls_weighting_details 'calc w=1/[\s^2^(Fo^2^)+(0.0066P)^2^+0.0000P] where P=(Fo^2^+2Fc^2^)/3'
_refine_ls_weighting_scheme calc
_refine_ls_wR_factor_gt 0.0547
_refine_ls_wR_factor_ref 0.0606
_reflns_number_gt 2846
_reflns_number_total 4468
_reflns_threshold_expression >2sigma(I)
_cod_data_source_file c0dt00201a.txt
_cod_data_source_block mg01m
_cod_database_code 7026112

loop_
_symmetry_equiv_pos_as_xyz
'x, y, z'
'-x, y+1/2, -z+1/2'
'-x, -y, -z'
'x, -y-1/2, z-1/2'

loop_
_atom_site_label
_atom_site_type_symbol
_atom_site_fract_x
_atom_site_fract_y
_atom_site_fract_z
_atom_site_U_iso_or_equiv
_atom_site_adp_type
_atom_site_occupancy
_atom_site_symmetry_multiplicity
_atom_site_calc_flag
_atom_site_refinement_flags
Pd1 Pd 0.56938(3) 0.97563(3) 0.790283(15) 0.01925(10) Uani 1 1 d .
N1 N 0.6799(3) 0.9596(3) 0.72189(15) 0.0207(8) Uani 1 1 d .
N2 N 0.4318(3) 0.9839(2) 0.70900(15) 0.0162(7) Uani 1 1 d .
O1 O 0.4537(2) 0.9883(2) 0.85594(12) 0.0238(7) Uani 1 1 d .
O2 O 0.5074(3) 1.1662(2) 0.87291(14) 0.0375(8) Uani 1 1 d .
O3 O 0.7136(2) 0.9724(3) 0.86840(13) 0.0315(7) Uani 1 1 d .
O4 O 0.6805(3) 0.7953(3) 0.88917(15) 0.0475(9) Uani 1 1 d .
C1 C 0.7755(4) 0.8725(3) 0.7389(2) 0.0332(12) Uani 1 1 d .
H1A H 0.8195 0.8656 0.7016 0.050 Uiso 1 1 calc R
H1B H 0.7381 0.8006 0.7459 0.050 Uiso 1 1 calc R
H1C H 0.8317 0.8940 0.7803 0.050 Uiso 1 1 calc R
C2 C 0.7409(4) 1.0692(3) 0.7183(2) 0.0302(11) Uani 1 1 d .
H2A H 0.6803 1.1266 0.7022 0.045 Uiso 1 1 calc R
H2B H 0.7972 1.0635 0.6870 0.045 Uiso 1 1 calc R
H2C H 0.7852 1.0896 0.7634 0.045 Uiso 1 1 calc R
C3 C 0.6011(3) 0.9311(3) 0.65589(19) 0.0244(10) Uani 1 1 d .
H3A H 0.5814 0.8504 0.6547 0.029 Uiso 1 1 calc R
H3B H 0.6442 0.9472 0.6185 0.029 Uiso 1 1 calc R
C4 C 0.4873(3) 0.9983(3) 0.64665(17) 0.0228(11) Uani 1 1 d .
H4A H 0.4302 0.9723 0.6060 0.027 Uiso 1 1 calc R
H4B H 0.5053 1.0782 0.6404 0.027 Uiso 1 1 calc R
C5 C 0.3395(3) 1.0733(3) 0.70981(18) 0.0196(10) Uani 1 1 d .
H5A H 0.3706 1.1465 0.6979 0.024 Uiso 1 1 calc R
H5B H 0.3186 1.0791 0.7553 0.024 Uiso 1 1 calc R
C6 C 0.2291(3) 1.0393(3) 0.65750(17) 0.0152(9) Uani 1 1 d .
H6 H 0.2362 1.0705 0.6123 0.018 Uiso 1 1 calc R
C7 C 0.1050(3) 1.0737(3) 0.67425(18) 0.0169(10) Uani 1 1 d .
H7 H 0.0948 1.1567 0.6746 0.020 Uiso 1 1 calc R
C8 C 0.0084(3) 1.0179(4) 0.62219(17) 0.0178(9) Uani 1 1 d .
C9 C -0.0814(3) 1.0703(3) 0.57693(18) 0.0236(10) Uani 1 1 d .
H9 H -0.0854 1.1496 0.5751 0.028 Uiso 1 1 calc R
C10 C -0.1660(3) 1.0061(4) 0.53406(17) 0.0255(11) Uani 1 1 d .
H10 H -0.2302 1.0417 0.5041 0.031 Uiso 1 1 calc R
C11 C -0.1573(4) 0.8908(4) 0.53476(19) 0.0260(11) Uani 1 1 d .
H11 H -0.2150 0.8474 0.5051 0.031 Uiso 1 1 calc R
C12 C -0.0644(4) 0.8389(3) 0.57881(18) 0.0222(10) Uani 1 1 d .
H12 H -0.0572 0.7598 0.5784 0.027 Uiso 1 1 calc R
C13 C 0.0179(3) 0.9014(3) 0.62329(18) 0.0178(10) Uani 1 1 d .
C14 C 0.1228(3) 0.8578(3) 0.67524(18) 0.0166(10) Uani 1 1 d .
H14 H 0.1256 0.7743 0.6760 0.020 Uiso 1 1 calc R
C15 C 0.1090(3) 0.9053(3) 0.74243(18) 0.0156(9) Uani 1 1 d .
C16 C 0.1083(3) 0.8467(3) 0.80194(19) 0.0225(10) Uani 1 1 d .
H16 H 0.1190 0.7679 0.8031 0.027 Uiso 1 1 calc R
C17 C 0.0918(4) 0.9034(4) 0.8597(2) 0.0285(11) Uani 1 1 d .
H17 H 0.0930 0.8635 0.9006 0.034 Uiso 1 1 calc R
C18 C 0.0737(3) 1.0173(4) 0.85773(19) 0.0289(11) Uani 1 1 d .
H18 H 0.0577 1.0548 0.8967 0.035 Uiso 1 1 calc R
C19 C 0.0785(3) 1.0778(3) 0.79955(19) 0.0214(10) Uani 1 1 d .
H19 H 0.0693 1.1567 0.7991 0.026 Uiso 1 1 calc R
C20 C 0.0968(3) 1.0217(4) 0.74207(17) 0.0170(9) Uani 1 1 d .
C21 C 0.2377(3) 0.9091(3) 0.65525(18) 0.0154(9) Uani 1 1 d .
H21 H 0.2429 0.8849 0.6083 0.019 Uiso 1 1 calc R
C22 C 0.3561(3) 0.8805(3) 0.70357(19) 0.0190(10) Uani 1 1 d .
H22A H 0.3403 0.8588 0.7486 0.023 Uiso 1 1 calc R
H22B H 0.3974 0.8178 0.6854 0.023 Uiso 1 1 calc R
C23 C 0.4540(4) 1.0820(4) 0.8864(2) 0.0283(11) Uani 1 1 d .
C24 C 0.3793(4) 1.0877(4) 0.9411(2) 0.0410(13) Uani 1 1 d .
H24A H 0.3173 1.1456 0.9296 0.062 Uiso 1 1 calc R
H24B H 0.4316 1.1060 0.9844 0.062 Uiso 1 1 calc R
H24C H 0.3405 1.0153 0.9446 0.062 Uiso 1 1 calc R
C25 C 0.7368(4) 0.8814(4) 0.8998(2) 0.0297(12) Uani 1 1 d .
C26 C 0.8494(4) 0.8838(4) 0.9552(2) 0.0494(14) Uani 1 1 d .
H26A H 0.8997 0.8185 0.9506 0.074 Uiso 1 1 calc R
H26B H 0.8259 0.8823 0.9996 0.074 Uiso 1 1 calc R
H26C H 0.8952 0.9522 0.9510 0.074 Uiso 1 1 calc R
O5 O 0.4380(3) 0.7355(3) 0.39535(18) 0.0479(10) Uani 1 1 d D
H5C H 0.419(3) 0.663(2) 0.388(2) 0.058 Uiso 1 1 d D
H5D H 0.519(2) 0.734(3) 0.404(2) 0.058 Uiso 1 1 d D
O6 O 0.3744(4) 0.7980(3) 0.52054(17) 0.0675(12) Uani 1 1 d D
H6C H 0.419(4) 0.753(4) 0.5499(17) 0.081 Uiso 1 1 d D
H6D H 0.388(4) 0.779(4) 0.4796(13) 0.081 Uiso 1 1 d D
O7 O 0.1714(3) 0.6667(3) 0.5518(2) 0.0817(13) Uani 1 1 d D
H7C H 0.201(4) 0.602(3) 0.569(3) 0.098 Uiso 1 1 d D
H7D H 0.230(4) 0.697(4) 0.533(3) 0.098 Uiso 1 1 d D

loop_
_atom_site_aniso_label
_atom_site_aniso_U_11
_atom_site_aniso_U_22
_atom_site_aniso_U_33
_atom_site_aniso_U_23
_atom_site_aniso_U_13
_atom_site_aniso_U_12
Pd1 0.01599(16) 0.02236(19) 0.01940(15) -0.00033(18) 0.00339(12) 0.00043(18)
N1 0.0186(19) 0.021(2) 0.0242(18) 0.0004(17) 0.0097(15) -0.0013(17)
N2 0.0156(15) 0.0160(18) 0.0177(14) 0.0019(18) 0.0051(12) -0.0012(18)
O1 0.0262(16) 0.0237(19) 0.0225(14) -0.0002(14) 0.0077(12) 0.0011(14)
O2 0.050(2) 0.027(2) 0.0400(19) -0.0030(15) 0.0181(17) -0.0057(17)
O3 0.0352(17) 0.0346(19) 0.0243(15) 0.0066(16) 0.0049(13) 0.0100(17)
O4 0.053(2) 0.039(2) 0.048(2) -0.0014(17) 0.0018(18) 0.0016(19)
C1 0.029(3) 0.038(3) 0.037(3) 0.005(2) 0.015(2) 0.012(2)
C2 0.024(3) 0.031(3) 0.038(3) -0.002(2) 0.011(2) -0.009(2)
C3 0.027(3) 0.022(3) 0.026(2) -0.0073(19) 0.011(2) -0.008(2)
C4 0.022(2) 0.029(3) 0.020(2) -0.0008(18) 0.0086(17) -0.0067(19)
C5 0.022(2) 0.020(3) 0.018(2) 0.0022(18) 0.0064(19) 0.0044(19)
C6 0.012(2) 0.018(3) 0.0162(19) 0.0009(19) 0.0058(16) 0.0001(19)
C7 0.021(2) 0.010(2) 0.022(2) -0.0012(18) 0.0079(19) 0.0013(18)
C8 0.013(2) 0.025(3) 0.0165(19) 0.001(2) 0.0052(16) -0.001(2)
C9 0.027(3) 0.022(3) 0.023(2) 0.0019(19) 0.009(2) 0.003(2)
C10 0.021(2) 0.036(3) 0.017(2) 0.008(2) -0.0018(17) 0.005(2)
C11 0.022(3) 0.038(3) 0.017(2) -0.004(2) 0.0006(19) -0.004(2)
C12 0.027(3) 0.021(3) 0.019(2) 0.0031(19) 0.007(2) 0.001(2)
C13 0.014(2) 0.026(3) 0.014(2) 0.0012(19) 0.0048(18) 0.001(2)
C14 0.020(2) 0.011(3) 0.020(2) 0.0010(17) 0.0041(18) 0.0002(18)
C15 0.010(2) 0.016(3) 0.020(2) 0.0014(19) 0.0011(17) 0.0012(18)
C16 0.020(3) 0.018(3) 0.029(3) 0.002(2) 0.004(2) -0.0006(18)
C17 0.032(3) 0.033(3) 0.021(2) 0.005(2) 0.005(2) -0.002(2)
C18 0.033(3) 0.033(3) 0.022(2) -0.007(2) 0.0087(19) -0.001(2)
C19 0.020(2) 0.020(2) 0.024(2) -0.003(2) 0.0039(19) 0.001(2)
C20 0.011(2) 0.022(2) 0.018(2) 0.002(2) 0.0020(16) 0.001(2)
C21 0.021(2) 0.008(3) 0.018(2) 0.0019(18) 0.0064(18) -0.0011(18)
C22 0.021(2) 0.020(3) 0.019(2) -0.0018(18) 0.0104(19) 0.0005(19)
C23 0.018(3) 0.039(3) 0.027(3) 0.000(2) 0.002(2) 0.006(2)
C24 0.038(3) 0.051(4) 0.038(3) -0.018(2) 0.017(2) -0.005(2)
C25 0.028(3) 0.041(4) 0.021(3) -0.009(2) 0.007(2) 0.008(3)
C26 0.036(3) 0.072(4) 0.039(3) 0.010(3) 0.003(3) 0.005(3)
O5 0.059(2) 0.027(2) 0.059(2) -0.0006(19) 0.014(2) 0.0052(19)
O6 0.097(3) 0.062(3) 0.043(2) 0.010(2) 0.013(2) 0.045(2)
O7 0.067(3) 0.049(3) 0.120(4) -0.012(3) -0.005(3) 0.015(2)

loop_
_atom_type_symbol
_atom_type_description
_atom_type_scat_dispersion_real
_atom_type_scat_dispersion_imag
_atom_type_scat_source
C C 0.0033 0.0016 'International Tables Vol C Tables 4.2.6.8 and 6.1.1.4'
H H 0.0000 0.0000 'International Tables Vol C Tables 4.2.6.8 and 6.1.1.4'
N N 0.0061 0.0033 'International Tables Vol C Tables 4.2.6.8 and 6.1.1.4'
O O 0.0106 0.0060 'International Tables Vol C Tables 4.2.6.8 and 6.1.1.4'
Pd Pd -0.9988 1.0072 'International Tables Vol C Tables 4.2.6.8 and 6.1.1.4'

loop_
_geom_angle_atom_site_label_1
_geom_angle_atom_site_label_2
_geom_angle_atom_site_label_3
_geom_angle
N2 Pd1 O1 91.84(11)
N2 Pd1 O3 176.56(13)
O1 Pd1 O3 91.03(10)
N2 Pd1 N1 86.19(12)
O1 Pd1 N1 177.67(12)
O3 Pd1 N1 90.99(11)
C3 N1 C2 111.1(3)
C3 N1 C1 109.1(3)
C2 N1 C1 107.8(3)
C3 N1 Pd1 106.6(2)
C2 N1 Pd1 107.4(2)
C1 N1 Pd1 114.9(2)
C22 N2 C5 101.7(3)
C22 N2 C4 110.8(3)
C5 N2 C4 109.1(3)
C22 N2 Pd1 110.9(2)
C5 N2 Pd1 116.9(2)
C4 N2 Pd1 107.4(2)
C23 O1 Pd1 115.7(3)
C25 O3 Pd1 117.5(3)
N1 C3 C4 109.9(3)
C3 C4 N2 108.5(3)
N2 C5 C6 106.3(3)
C5 C6 C7 115.5(3)
C5 C6 C21 103.8(3)
C7 C6 C21 109.5(3)
C8 C7 C20 106.3(3)
C8 C7 C6 107.0(3)
C20 C7 C6 107.4(3)
C9 C8 C13 120.6(4)
C9 C8 C7 126.7(4)
C13 C8 C7 112.7(3)
C8 C9 C10 119.3(4)
C11 C10 C9 120.4(4)
C10 C11 C12 119.9(4)
C13 C12 C11 120.3(4)
C12 C13 C8 119.3(4)
C12 C13 C14 127.0(4)
C8 C13 C14 113.7(3)
C15 C14 C13 106.8(3)
C15 C14 C21 108.6(3)
C13 C14 C21 105.4(3)
C16 C15 C20 119.3(4)
C16 C15 C14 127.2(4)
C20 C15 C14 113.5(3)
C17 C16 C15 119.9(4)
C18 C17 C16 120.2(4)
C17 C18 C19 120.7(4)
C18 C19 C20 119.2(4)
C19 C20 C15 120.5(4)
C19 C20 C7 126.6(4)
C15 C20 C7 112.9(3)
C22 C21 C14 114.6(3)
C22 C21 C6 104.8(3)
C14 C21 C6 109.1(3)
N2 C22 C21 106.1(3)
O2 C23 O1 124.7(4)
O2 C23 C24 119.3(4)
O1 C23 C24 116.0(4)
O4 C25 O3 126.6(4)
O4 C25 C26 118.9(4)
O3 C25 C26 114.5(4)

loop_
_geom_bond_atom_site_label_1
_geom_bond_atom_site_label_2
_geom_bond_distance
Pd1 N2 2.031(3)
Pd1 O1 2.034(2)
Pd1 O3 2.035(3)
Pd1 N1 2.036(3)
N1 C3 1.489(4)
N1 C2 1.489(4)
N1 C1 1.492(4)
N2 C22 1.496(4)
N2 C5 1.496(4)
N2 C4 1.516(4)
O1 C23 1.277(5)
O2 C23 1.230(5)
O3 C25 1.261(5)
O4 C25 1.207(5)
C3 C4 1.496(5)
C5 C6 1.524(5)
C6 C7 1.557(5)
C6 C21 1.561(4)
C7 C8 1.515(5)
C7 C20 1.518(5)
C8 C9 1.377(5)
C8 C13 1.398(5)
C9 C10 1.389(5)
C10 C11 1.383(5)
C11 C12 1.384(5)
C12 C13 1.380(5)
C13 C14 1.514(5)
C14 C15 1.502(5)
C14 C21 1.556(5)
C15 C16 1.388(5)
C15 C20 1.400(5)
C16 C17 1.388(5)
C17 C18 1.378(5)
C18 C19 1.386(5)
C19 C20 1.386(5)
C21 C22 1.533(5)
C23 C24 1.511(5)
C25 C26 1.522(6)
